data_4087279
loop_
_publ_author_name
'Sung, Simon'
'Boon, Jie Kang'
'Lee, Johnathan J. C.'
'Rajabi, Nasir A.'
'Macgregor, Stuart A.'
'Kr\"amer, Tobias'
'Young, Rowan D.'

_publ_section_title
;
 Convergent (De)Hydrogenative Pathways via a Rhodium \a-Hydroxylalkyl
 Complex
;
_journal_issue 8
_journal_name_full Organometallics
_journal_page_first 1609
_journal_paper_doi 10.1021/acs.organomet.7b00158
_journal_volume 36
_journal_year 2017
_chemical_formula_moiety 'C55 H45 Cl1 O1 P3 Rh1'
_chemical_formula_sum 'C55 H45 Cl O P3 Rh'
_chemical_formula_weight 953.24
_space_group_IT_number 14
_symmetry_cell_setting monoclinic
_symmetry_space_group_name_Hall '-P 2yn'
_symmetry_space_group_name_H-M 'P 1 21/n 1'
_atom_sites_solution_hydrogens difmap
_atom_sites_solution_primary direct
_cell_angle_alpha 90
_cell_angle_beta 91.4616(19)
_cell_angle_gamma 90
_cell_formula_units_Z 4
_cell_length_a 13.2784(6)
_cell_length_b 21.9453(12)
_cell_length_c 15.2141(8)
_cell_measurement_reflns_used 63530
_cell_measurement_temperature 100
_cell_measurement_theta_max 25.0582
_cell_measurement_theta_min 4.12552
_cell_volume 4431.9(4)
_computing_cell_refinement 'USER DEFINED CELL REFINEMENT'
_computing_data_collection 'USER DEFINED DATA COLLECTION'
_computing_data_reduction 'USER DEFINED DATA REDUCTION'
_computing_molecular_graphics 'CAMERON (Watkin et al., 1996)'
_computing_publication_material 'CRYSTALS (Betteridge et al., 2003)'
_computing_structure_refinement 'CRYSTALS (Betteridge et al., 2003)'
_computing_structure_solution 'SIR92 (Altomare et al., 1994)'
_diffrn_ambient_temperature 100
_diffrn_measured_fraction_theta_full 0.998
_diffrn_measured_fraction_theta_max 0.998
_diffrn_measurement_device Serial
_diffrn_measurement_device_type Unknown
_diffrn_measurement_method \w/2\q
_diffrn_radiation_monochromator graphite
_diffrn_radiation_type 'Mo K\a'
_diffrn_radiation_wavelength 0.71073
_diffrn_reflns_av_R_equivalents 0.229
_diffrn_reflns_limit_h_max 15
_diffrn_reflns_limit_h_min -15
_diffrn_reflns_limit_k_max 26
_diffrn_reflns_limit_k_min -26
_diffrn_reflns_limit_l_max 18
_diffrn_reflns_limit_l_min -18
_diffrn_reflns_number 63530
_diffrn_reflns_theta_full 25.058
_diffrn_reflns_theta_max 25.058
_diffrn_reflns_theta_min 2.214
_diffrn_standards_number 0
_exptl_absorpt_coefficient_mu 0.595
_exptl_absorpt_correction_type none
_exptl_crystal_colour orange
_exptl_crystal_density_diffrn 1.429
_exptl_crystal_density_method 'not measured'
_exptl_crystal_description block
_exptl_crystal_F_000 1960
_exptl_crystal_size_max 0.001
_exptl_crystal_size_mid 0.001
_exptl_crystal_size_min 0.001
_refine_diff_density_max 1.95
_refine_diff_density_min -1.99
_refine_ls_extinction_method None
_refine_ls_goodness_of_fit_ref 1.0161
_refine_ls_hydrogen_treatment noref
_refine_ls_matrix_type full
_refine_ls_number_parameters 550
_refine_ls_number_reflns 7824
_refine_ls_number_restraints 607
_refine_ls_R_factor_all 0.1185
_refine_ls_R_factor_gt 0.0660
_refine_ls_shift/su_max 0.0005721
_refine_ls_shift/su_mean 0.0000322
_refine_ls_structure_factor_coef Fsqd
_refine_ls_weighting_details
;
 Method= Modified Sheldrick 
 w=1/[\s^2^(F^2^) + ( 0.04P)^2^ +15.31P] 
 ,where P=(max(Fo^2^,0) + 2Fc^2^)/3 
;
_refine_ls_weighting_scheme calc
_refine_ls_wR_factor_all 0.1304
_refine_ls_wR_factor_gt 0.1127
_refine_ls_wR_factor_ref 0.1304
_reflns_limit_h_max 15
_reflns_limit_h_min -15
_reflns_limit_k_max 26
_reflns_limit_k_min 0
_reflns_limit_l_max 18
_reflns_limit_l_min 0
_reflns_number_gt 5191
_reflns_number_total 7854
_reflns_threshold_expression I>2.0\s(I)
_oxford_diffrn_Wilson_B_factor 0.49
_oxford_diffrn_Wilson_scale 168.47
_oxford_refine_ls_r_factor_ref 0.1185
_oxford_refine_ls_scale 0.08309(2)
_oxford_reflns_number_all 7824
_oxford_reflns_threshold_expression_ref I>-3.0\s(I)
_cod_data_source_file om7b00158_si_002.cif
_cod_data_source_block 3
_cod_original_cell_volume 4431.9(2)
_cod_original_sg_symbol_H-M 'P 1 21/n 1 '
_cod_original_formula_sum 'C55 H45 Cl1 O1 P3 Rh1'
_cod_database_code 4087279

loop_
_symmetry_equiv_pos_as_xyz
x,y,z
-x,-y,-z
-x+1/2,y+1/2,-z+1/2
x+1/2,-y+1/2,z+1/2

loop_
_atom_site_label
_atom_site_type_symbol
_atom_site_fract_x
_atom_site_fract_y
_atom_site_fract_z
_atom_site_U_iso_or_equiv
_atom_site_occupancy
_atom_site_adp_type
_atom_site_refinement_flags_adp
Rh1 Rh 0.79767(3) 0.73230(2) 0.53184(3) 0.0097 1.0000 Uani U
Cl1 Cl 0.78793(10) 0.76001(7) 0.37187(9) 0.0175 1.0000 Uani U
P3 P 0.86795(11) 0.63614(7) 0.51999(10) 0.0121 1.0000 Uani U
C4 C 0.9004(4) 0.6045(3) 0.4140(4) 0.0144 1.0000 Uani U
C5 C 0.9922(4) 0.5753(3) 0.4013(4) 0.0170 1.0000 Uani U
C6 C 1.0139(4) 0.5508(3) 0.3196(4) 0.0188 1.0000 Uani U
C7 C 0.9459(5) 0.5553(3) 0.2506(4) 0.0212 1.0000 Uani U
C8 C 0.8546(5) 0.5843(3) 0.2639(4) 0.0230 1.0000 Uani U
C9 C 0.8334(5) 0.6089(3) 0.3443(4) 0.0196 1.0000 Uani U
C10 C 0.9855(4) 0.6467(3) 0.5823(4) 0.0126 1.0000 Uani U
C11 C 1.0137(4) 0.7077(3) 0.5916(4) 0.0130 1.0000 Uani U
C1 C 0.9575(4) 0.7529(2) 0.5326(4) 0.0115 1.0000 Uani U
O1 O 0.9953(3) 0.73904(18) 0.4466(2) 0.0159 1.0000 Uani U
C14 C 0.9831(4) 0.8191(3) 0.5515(4) 0.0130 1.0000 Uani U
C15 C 0.9131(4) 0.8594(3) 0.5829(4) 0.0118 1.0000 Uani U
P2 P 0.78543(11) 0.82833(7) 0.58941(10) 0.0116 1.0000 Uani U
C17 C 0.7571(4) 0.8259(3) 0.7053(4) 0.0136 1.0000 Uani U
C18 C 0.8334(5) 0.8133(3) 0.7664(4) 0.0182 1.0000 Uani U
C19 C 0.8123(5) 0.8031(3) 0.8534(4) 0.0227 1.0000 Uani U
C20 C 0.7124(5) 0.8049(3) 0.8803(4) 0.0238 1.0000 Uani U
C21 C 0.6363(5) 0.8167(3) 0.8196(4) 0.0210 1.0000 Uani U
C22 C 0.6574(4) 0.8267(3) 0.7333(4) 0.0164 1.0000 Uani U
C23 C 0.7148(4) 0.8940(3) 0.5446(4) 0.0138 1.0000 Uani U
C24 C 0.7203(4) 0.9044(3) 0.4546(4) 0.0184 1.0000 Uani U
C25 C 0.6824(5) 0.9575(3) 0.4188(4) 0.0212 1.0000 Uani U
C26 C 0.6375(5) 1.0005(3) 0.4718(4) 0.0222 1.0000 Uani U
C27 C 0.6313(5) 0.9899(3) 0.5613(4) 0.0206 1.0000 Uani U
C28 C 0.6702(4) 0.9371(3) 0.5969(4) 0.0171 1.0000 Uani U
C29 C 0.9359(4) 0.9208(3) 0.5968(4) 0.0143 1.0000 Uani U
C30 C 1.0318(4) 0.9421(3) 0.5794(4) 0.0162 1.0000 Uani U
C31 C 1.1027(4) 0.9028(3) 0.5470(4) 0.0164 1.0000 Uani U
C32 C 1.0799(4) 0.8419(3) 0.5338(4) 0.0155 1.0000 Uani U
C33 C 1.0969(4) 0.7214(3) 0.6469(4) 0.0174 1.0000 Uani U
C34 C 1.1487(4) 0.6747(3) 0.6898(4) 0.0202 1.0000 Uani U
C35 C 1.1232(5) 0.6151(3) 0.6781(4) 0.0212 1.0000 Uani U
C36 C 1.0398(4) 0.6007(3) 0.6243(4) 0.0174 1.0000 Uani U
C37 C 0.8105(4) 0.5709(3) 0.5744(4) 0.0158 1.0000 Uani U
C38 C 0.7909(4) 0.5159(3) 0.5319(4) 0.0196 1.0000 Uani U
C39 C 0.7419(5) 0.4685(3) 0.5739(4) 0.0240 1.0000 Uani U
C40 C 0.7119(5) 0.4765(3) 0.6593(5) 0.0262 1.0000 Uani U
C41 C 0.7318(5) 0.5298(3) 0.7035(4) 0.0240 1.0000 Uani U
C42 C 0.7816(4) 0.5771(3) 0.6609(4) 0.0192 1.0000 Uani U
P1 P 0.62316(11) 0.70456(7) 0.53166(10) 0.0137 1.0000 Uani U
C44 C 0.5918(4) 0.6458(3) 0.4482(4) 0.0149 1.0000 Uani U
C45 C 0.5809(4) 0.6614(3) 0.3597(4) 0.0179 1.0000 Uani U
C46 C 0.5671(4) 0.6159(3) 0.2967(4) 0.0206 1.0000 Uani U
C47 C 0.5629(5) 0.5556(3) 0.3203(4) 0.0218 1.0000 Uani U
C48 C 0.5733(5) 0.5400(3) 0.4076(4) 0.0196 1.0000 Uani U
C49 C 0.5884(4) 0.5847(3) 0.4709(4) 0.0169 1.0000 Uani U
C50 C 0.5719(4) 0.6717(3) 0.6323(4) 0.0163 1.0000 Uani U
C51 C 0.6207(4) 0.6809(3) 0.7125(4) 0.0181 1.0000 Uani U
C52 C 0.5799(5) 0.6600(3) 0.7900(4) 0.0232 1.0000 Uani U
C53 C 0.4892(5) 0.6292(3) 0.7876(4) 0.0283 1.0000 Uani U
C54 C 0.4394(5) 0.6193(3) 0.7079(5) 0.0286 1.0000 Uani U
C55 C 0.4794(5) 0.6405(3) 0.6308(4) 0.0233 1.0000 Uani U
C56 C 0.5294(4) 0.7645(3) 0.5052(4) 0.0188 1.0000 Uani U
C57 C 0.4460(4) 0.7750(3) 0.5571(4) 0.0226 1.0000 Uani U
C58 C 0.3730(5) 0.8165(3) 0.5306(5) 0.0271 1.0000 Uani U
C59 C 0.3804(5) 0.8479(3) 0.4528(5) 0.0276 1.0000 Uani U
C60 C 0.4648(5) 0.8395(3) 0.4022(5) 0.0259 1.0000 Uani U
C61 C 0.5396(4) 0.7999(3) 0.4303(4) 0.0227 1.0000 Uani U
H51 H 1.0398 0.5724 0.4486 0.0201 1.0000 Uiso .
H61 H 1.0749 0.5310 0.3114 0.0222 1.0000 Uiso .
H71 H 0.9604 0.5393 0.1953 0.0251 1.0000 Uiso .
H81 H 0.8070 0.5875 0.2173 0.0272 1.0000 Uiso .
H91 H 0.7715 0.6289 0.3515 0.0230 1.0000 Uiso .
H181 H 0.9003 0.8117 0.7482 0.0220 1.0000 Uiso .
H191 H 0.8644 0.7947 0.8942 0.0272 1.0000 Uiso .
H201 H 0.6976 0.7981 0.9392 0.0281 1.0000 Uiso .
H211 H 0.5696 0.8178 0.8375 0.0251 1.0000 Uiso .
H221 H 0.6048 0.8340 0.6927 0.0199 1.0000 Uiso .
H241 H 0.7494 0.8755 0.4184 0.0222 1.0000 Uiso .
H251 H 0.6862 0.9641 0.3588 0.0249 1.0000 Uiso .
H261 H 0.6114 1.0366 0.4471 0.0258 1.0000 Uiso .
H271 H 0.6010 1.0188 0.5969 0.0242 1.0000 Uiso .
H281 H 0.6673 0.9302 0.6575 0.0200 1.0000 Uiso .
H291 H 0.8873 0.9474 0.6170 0.0173 1.0000 Uiso .
H301 H 1.0482 0.9828 0.5898 0.0188 1.0000 Uiso .
H311 H 1.1660 0.9175 0.5341 0.0201 1.0000 Uiso .
H321 H 1.1291 0.8155 0.5134 0.0190 1.0000 Uiso .
H331 H 1.1175 0.7623 0.6543 0.0198 1.0000 Uiso .
H341 H 1.2024 0.6842 0.7281 0.0239 1.0000 Uiso .
H351 H 1.1608 0.5845 0.7062 0.0251 1.0000 Uiso .
H361 H 1.0201 0.5597 0.6163 0.0200 1.0000 Uiso .
H381 H 0.8106 0.5109 0.4738 0.0238 1.0000 Uiso .
H391 H 0.7294 0.4316 0.5441 0.0291 1.0000 Uiso .
H401 H 0.6780 0.4454 0.6872 0.0308 1.0000 Uiso .
H411 H 0.7123 0.5348 0.7619 0.0280 1.0000 Uiso .
H421 H 0.7960 0.6130 0.6912 0.0231 1.0000 Uiso .
H451 H 0.5833 0.7024 0.3431 0.0217 1.0000 Uiso .
H461 H 0.5601 0.6265 0.2374 0.0252 1.0000 Uiso .
H471 H 0.5534 0.5257 0.2773 0.0260 1.0000 Uiso .
H481 H 0.5700 0.4991 0.4240 0.0230 1.0000 Uiso .
H491 H 0.5963 0.5732 0.5299 0.0208 1.0000 Uiso .
H511 H 0.6827 0.7015 0.7144 0.0219 1.0000 Uiso .
H521 H 0.6145 0.6669 0.8436 0.0281 1.0000 Uiso .
H531 H 0.4620 0.6151 0.8399 0.0339 1.0000 Uiso .
H541 H 0.3786 0.5982 0.7060 0.0341 1.0000 Uiso .
H551 H 0.4447 0.6341 0.5771 0.0279 1.0000 Uiso .
H571 H 0.4394 0.7536 0.6100 0.0266 1.0000 Uiso .
H581 H 0.3177 0.8230 0.5659 0.0319 1.0000 Uiso .
H591 H 0.3293 0.8746 0.4344 0.0321 1.0000 Uiso .
H601 H 0.4706 0.8605 0.3492 0.0302 1.0000 Uiso .
H611 H 0.5979 0.7967 0.3973 0.0273 1.0000 Uiso .
H11 H 0.9451 0.7526 0.4164 0.0235 1.0000 Uiso .
H12 H 0.8037 0.7152 0.6307 0.0114 1.0000 Uiso .

loop_
_atom_site_aniso_label
_atom_site_aniso_U_11
_atom_site_aniso_U_22
_atom_site_aniso_U_33
_atom_site_aniso_U_23
_atom_site_aniso_U_13
_atom_site_aniso_U_12
Rh1 0.0089(2) 0.0113(2) 0.0091(2) -0.0001(2) 0.00171(16) 0.0014(2)
Cl1 0.0195(7) 0.0232(8) 0.0096(3) 0.0025(4) 0.0002(5) 0.0041(6)
P3 0.0107(5) 0.0118(4) 0.0139(6) -0.0010(4) 0.0021(5) 0.0020(4)
C4 0.0134(15) 0.0141(14) 0.0158(9) -0.0048(10) 0.0011(7) 0.0020(14)
C5 0.0139(18) 0.020(2) 0.0169(17) -0.0047(18) 0.0034(13) 0.0034(17)
C6 0.017(2) 0.022(2) 0.0176(18) -0.0050(18) 0.0058(14) 0.0024(18)
C7 0.020(2) 0.027(3) 0.0164(18) -0.006(2) 0.0046(15) 0.0009(19)
C8 0.022(2) 0.031(3) 0.0165(13) -0.0077(19) -0.0007(16) 0.0049(19)
C9 0.0179(19) 0.025(2) 0.0161(12) -0.0056(18) -0.0007(13) 0.0054(18)
C10 0.0106(10) 0.0145(8) 0.0126(14) -0.0019(11) 0.0019(11) 0.0045(7)
C11 0.0089(9) 0.0157(9) 0.0145(14) -0.0019(13) 0.0012(11) 0.0025(10)
C1 0.0096(3) 0.0148(6) 0.0102(11) 0.0002(9) 0.0040(7) -0.0004(5)
O1 0.0109(13) 0.024(2) 0.0128(12) -0.0026(12) 0.0050(12) 0.0058(18)
C14 0.0110(8) 0.0153(7) 0.0127(18) 0.0007(10) 0.0017(14) -0.0018(6)
C15 0.0119(7) 0.0131(10) 0.0102(17) 0.0009(13) -0.0011(10) -0.0010(6)
P2 0.0117(6) 0.0102(4) 0.0131(5) 0.0005(4) 0.0027(5) 0.0005(4)
C17 0.0168(13) 0.0106(16) 0.0136(6) -0.0018(7) 0.0048(8) 0.0015(16)
C18 0.0219(16) 0.021(2) 0.0124(9) -0.0023(19) 0.0018(12) 0.001(2)
C19 0.0302(17) 0.025(2) 0.0130(11) -0.001(2) 0.0028(15) -0.002(2)
C20 0.034(2) 0.021(2) 0.0166(17) -0.002(2) 0.0098(13) -0.001(2)
C21 0.0268(17) 0.017(2) 0.0201(16) -0.002(2) 0.0132(12) 0.002(2)
C22 0.0190(14) 0.012(2) 0.0185(14) -0.0033(19) 0.0089(10) 0.001(2)
C23 0.0125(14) 0.0106(9) 0.0182(13) 0.0006(10) -0.0002(15) 0.0005(12)
C24 0.022(2) 0.0152(19) 0.0178(13) 0.0017(13) -0.0034(18) 0.0039(17)
C25 0.026(2) 0.016(2) 0.0212(16) 0.0025(13) -0.007(2) 0.0045(18)
C26 0.024(2) 0.014(2) 0.0278(19) 0.0017(16) -0.006(2) 0.0040(18)
C27 0.020(2) 0.0132(17) 0.0286(18) 0.0008(16) 0.001(2) 0.0050(16)
C28 0.014(2) 0.0137(18) 0.0233(17) 0.0004(14) 0.0025(19) 0.0040(14)
C29 0.0140(14) 0.0129(10) 0.016(2) 0.0024(18) -0.0022(18) -0.0018(9)
C30 0.0162(17) 0.0165(14) 0.016(2) 0.0033(19) -0.0014(19) -0.0047(11)
C31 0.0144(16) 0.0196(15) 0.015(2) 0.003(2) 0.0004(18) -0.0057(11)
C32 0.0118(12) 0.0199(14) 0.015(2) 0.0001(19) 0.0013(17) -0.0043(10)
C33 0.0138(19) 0.0219(15) 0.016(2) -0.0035(17) -0.0023(13) 0.0016(14)
C34 0.016(2) 0.0276(19) 0.017(2) -0.0018(18) -0.0044(14) 0.0038(16)
C35 0.018(2) 0.0252(16) 0.020(2) 0.0011(19) -0.0047(14) 0.0067(17)
C36 0.0181(19) 0.0177(12) 0.016(2) 0.0005(17) -0.0022(14) 0.0057(14)
C37 0.0123(16) 0.0131(6) 0.0222(15) 0.0045(10) 0.0020(15) 0.0037(9)
C38 0.014(2) 0.0133(13) 0.0316(19) 0.0034(14) 0.0002(18) 0.0004(17)
C39 0.015(2) 0.0169(16) 0.040(2) 0.0070(16) 0.001(2) -0.0016(17)
C40 0.016(2) 0.0215(19) 0.041(2) 0.0122(18) 0.005(2) 0.0020(19)
C41 0.018(2) 0.020(2) 0.0340(19) 0.0123(14) 0.0106(19) 0.0067(19)
C42 0.015(2) 0.0178(18) 0.0256(16) 0.0079(13) 0.0085(18) 0.0068(17)
P1 0.0088(3) 0.0143(6) 0.0181(7) -0.0027(5) 0.0009(5) 0.0010(4)
C44 0.0096(14) 0.0161(10) 0.0189(9) -0.0031(9) -0.0037(15) 0.0024(12)
C45 0.014(2) 0.0201(17) 0.0190(11) -0.0026(11) -0.004(2) 0.003(2)
C46 0.018(2) 0.0241(19) 0.0196(13) -0.0047(12) -0.006(2) 0.003(2)
C47 0.020(2) 0.0226(16) 0.0223(16) -0.0073(16) -0.005(2) 0.001(2)
C48 0.019(2) 0.0176(12) 0.0225(18) -0.0063(12) -0.001(2) 0.000(2)
C49 0.015(2) 0.0156(10) 0.0202(16) -0.0042(11) -0.001(2) 0.0010(19)
C50 0.0119(13) 0.0149(17) 0.0226(8) -0.0049(10) 0.0086(10) 0.0004(14)
C51 0.0194(19) 0.015(2) 0.0199(9) -0.0008(18) 0.0079(14) 0.0008(18)
C52 0.026(2) 0.021(2) 0.0233(10) -0.001(2) 0.0142(16) 0.0021(19)
C53 0.028(2) 0.023(3) 0.0349(17) -0.001(2) 0.0209(18) -0.0001(19)
C54 0.022(2) 0.023(3) 0.0414(19) -0.004(2) 0.0183(15) -0.0055(17)
C55 0.0164(18) 0.019(2) 0.0349(17) -0.0045(19) 0.0103(15) -0.0048(16)
C56 0.0101(7) 0.0167(14) 0.0296(18) -0.0040(11) -0.0016(12) 0.0031(10)
C57 0.0131(18) 0.021(2) 0.034(2) -0.0077(17) 0.0005(15) 0.0061(14)
C58 0.0147(19) 0.024(2) 0.043(2) -0.008(2) -0.0001(17) 0.0087(15)
C59 0.016(2) 0.019(2) 0.047(3) -0.0046(19) -0.0038(19) 0.0080(19)
C60 0.016(2) 0.017(2) 0.044(2) 0.0017(17) -0.0035(17) 0.0059(17)
C61 0.0142(19) 0.015(2) 0.039(2) 0.0024(15) -0.0001(16) 0.0046(16)

loop_
_atom_type_symbol
_atom_type_scat_dispersion_real
_atom_type_scat_dispersion_imag
_atom_type_scat_Cromer_Mann_a1
_atom_type_scat_Cromer_Mann_b1
_atom_type_scat_Cromer_Mann_a2
_atom_type_scat_Cromer_Mann_b2
_atom_type_scat_Cromer_Mann_a3
_atom_type_scat_Cromer_Mann_b3
_atom_type_scat_Cromer_Mann_a4
_atom_type_scat_Cromer_Mann_b4
_atom_type_scat_Cromer_Mann_c
_atom_type_scat_source
C 0.0033 0.0016 2.3100 20.8439 1.0200 10.2075 1.5886 0.5687 0.8650 51.6512 0.2156 'International Tables Vol C 4.2.6.8 and 6.1.1.4'
H 0.0000 0.0000 0.4930 10.5109 0.3229 26.1257 0.1402 3.1424 0.0408 57.7998 0.0030 'International Tables Vol C 4.2.6.8 and 6.1.1.4'
O 0.0106 0.0060 3.0485 13.2771 2.2868 5.7011 1.5463 0.3239 0.8670 32.9089 0.2508 'International Tables Vol C 4.2.6.8 and 6.1.1.4'
P 0.1023 0.0942 6.4345 1.9067 4.1791 27.1570 1.7800 0.5260 1.4908 68.1645 1.1149 'International Tables Vol C 4.2.6.8 and 6.1.1.4'
Cl 0.1484 0.1585 11.4604 0.0104 7.1964 1.1662 6.2556 18.5194 1.6455 47.7784 -9.5574 'International Tables Vol C 4.2.6.8 and 6.1.1.4'
Rh -1.1178 0.9187 19.2957 0.7515 14.3501 8.2176 4.7343 25.8749 1.2892 98.6062 5.3280 'International Tables Vol C 4.2.6.8 and 6.1.1.4'

loop_
_geom_angle_atom_site_label_1
_geom_angle_atom_site_label_2
_geom_angle_atom_site_label_3
_geom_angle
_geom_angle_publ_flag
Cl1 Rh1 P3 98.99(5) yes
Cl1 Rh1 C1 88.89(15) yes
P3 Rh1 C1 78.12(15) yes
Cl1 Rh1 P2 98.37(5) yes
P3 Rh1 P2 154.29(5) yes
C1 Rh1 P2 83.41(15) yes
Cl1 Rh1 P1 91.98(5) yes
P3 Rh1 P1 99.21(6) yes
C1 Rh1 P1 177.29(15) yes
P2 Rh1 P1 98.99(6) yes
Cl1 Rh1 H12 180.0 no
P3 Rh1 H12 81.0 no
C1 Rh1 H12 91.1 no
P2 Rh1 H12 81.6 no
P1 Rh1 H12 88.0 no
Rh1 P3 C4 121.49(19) yes
Rh1 P3 C10 100.70(19) yes
C4 P3 C10 106.9(3) yes
Rh1 P3 C37 120.3(2) yes
C4 P3 C37 102.3(3) yes
C10 P3 C37 103.0(3) yes
P3 C4 C5 121.8(4) yes
P3 C4 C9 119.7(4) yes
C5 C4 C9 118.5(5) yes
C4 C5 C6 120.2(5) yes
C4 C5 H51 119.6 no
C6 C5 H51 120.1 no
C5 C6 C7 120.6(6) yes
C5 C6 H61 120.1 no
C7 C6 H61 119.3 no
C6 C7 C8 118.8(6) yes
C6 C7 H71 121.0 no
C8 C7 H71 120.2 no
C7 C8 C9 120.6(5) yes
C7 C8 H81 119.8 no
C9 C8 H81 119.6 no
C8 C9 C4 121.2(6) yes
C8 C9 H91 119.1 no
C4 C9 H91 119.6 no
P3 C10 C11 113.5(4) yes
P3 C10 C36 125.2(5) yes
C11 C10 C36 121.1(5) yes
C10 C11 C1 116.1(5) yes
C10 C11 C33 118.1(5) yes
C1 C11 C33 125.5(5) yes
C11 C1 Rh1 109.4(4) yes
C11 C1 O1 102.7(4) yes
Rh1 C1 O1 108.3(3) yes
C11 C1 C14 114.1(4) yes
Rh1 C1 C14 114.5(4) yes
O1 C1 C14 107.0(4) yes
C1 O1 H11 97.5 no
C1 C14 C15 122.1(5) yes
C1 C14 C32 120.2(5) yes
C15 C14 C32 117.7(5) yes
C14 C15 P2 114.4(4) yes
C14 C15 C29 121.8(5) yes
P2 C15 C29 123.3(4) yes
C15 P2 Rh1 104.34(19) yes
C15 P2 C17 106.1(3) yes
Rh1 P2 C17 111.32(19) yes
C15 P2 C23 98.7(3) yes
Rh1 P2 C23 128.27(19) yes
C17 P2 C23 105.5(3) yes
P2 C17 C18 119.5(4) yes
P2 C17 C22 121.0(4) yes
C18 C17 C22 118.6(5) yes
C17 C18 C19 121.0(6) yes
C17 C18 H181 119.4 no
C19 C18 H181 119.6 no
C18 C19 C20 119.6(6) yes
C18 C19 H191 120.3 no
C20 C19 H191 120.1 no
C19 C20 C21 119.6(6) yes
C19 C20 H201 120.1 no
C21 C20 H201 120.3 no
C20 C21 C22 120.7(6) yes
C20 C21 H211 119.7 no
C22 C21 H211 119.6 no
C17 C22 C21 120.5(6) yes
C17 C22 H221 119.9 no
C21 C22 H221 119.7 no
P2 C23 C24 117.0(4) yes
P2 C23 C28 123.0(4) yes
C24 C23 C28 119.3(5) yes
C23 C24 C25 120.0(6) yes
C23 C24 H241 120.2 no
C25 C24 H241 119.7 no
C24 C25 C26 120.3(6) yes
C24 C25 H251 119.5 no
C26 C25 H251 120.1 no
C25 C26 C27 119.7(6) yes
C25 C26 H261 120.1 no
C27 C26 H261 120.2 no
C26 C27 C28 119.8(6) yes
C26 C27 H271 119.7 no
C28 C27 H271 120.6 no
C23 C28 C27 121.0(6) yes
C23 C28 H281 119.1 no
C27 C28 H281 120.0 no
C15 C29 C30 119.5(5) yes
C15 C29 H291 120.4 no
C30 C29 H291 120.1 no
C29 C30 C31 119.7(5) yes
C29 C30 H301 120.0 no
C31 C30 H301 120.2 no
C30 C31 C32 120.6(5) yes
C30 C31 H311 119.3 no
C32 C31 H311 120.1 no
C14 C32 C31 120.7(5) yes
C14 C32 H321 119.5 no
C31 C32 H321 119.8 no
C11 C33 C34 119.7(5) yes
C11 C33 H331 119.8 no
C34 C33 H331 120.4 no
C33 C34 C35 122.0(5) yes
C33 C34 H341 119.4 no
C35 C34 H341 118.6 no
C34 C35 C36 119.0(5) yes
C34 C35 H351 120.3 no
C36 C35 H351 120.7 no
C35 C36 C10 120.0(6) yes
C35 C36 H361 120.4 no
C10 C36 H361 119.6 no
P3 C37 C38 122.9(5) yes
P3 C37 C42 118.7(5) yes
C38 C37 C42 118.3(6) yes
C37 C38 C39 121.3(6) yes
C37 C38 H381 119.3 no
C39 C38 H381 119.4 no
C38 C39 C40 119.1(6) yes
C38 C39 H391 120.1 no
C40 C39 H391 120.8 no
C39 C40 C41 120.9(6) yes
C39 C40 H401 119.5 no
C41 C40 H401 119.6 no
C40 C41 C42 119.6(6) yes
C40 C41 H411 120.7 no
C42 C41 H411 119.7 no
C41 C42 C37 120.8(6) yes
C41 C42 H421 119.5 no
C37 C42 H421 119.7 no
Rh1 P1 C44 112.24(19) yes
Rh1 P1 C50 118.49(19) yes
C44 P1 C50 102.5(3) yes
Rh1 P1 C56 117.7(2) yes
C44 P1 C56 102.0(3) yes
C50 P1 C56 101.5(3) yes
P1 C44 C45 120.6(4) yes
P1 C44 C49 120.8(4) yes
C45 C44 C49 118.3(5) yes
C44 C45 C46 119.9(6) yes
C44 C45 H451 119.6 no
C46 C45 H451 120.5 no
C45 C46 C47 121.1(6) yes
C45 C46 H461 119.8 no
C47 C46 H461 119.2 no
C46 C47 C48 119.3(6) yes
C46 C47 H471 119.9 no
C48 C47 H471 120.8 no
C47 C48 C49 120.3(6) yes
C47 C48 H481 119.6 no
C49 C48 H481 120.1 no
C44 C49 C48 121.2(6) yes
C44 C49 H491 119.7 no
C48 C49 H491 119.2 no
P1 C50 C51 120.2(4) yes
P1 C50 C55 121.3(5) yes
C51 C50 C55 118.4(6) yes
C50 C51 C52 121.2(6) yes
C50 C51 H511 119.3 no
C52 C51 H511 119.5 no
C51 C52 C53 119.8(6) yes
C51 C52 H521 119.6 no
C53 C52 H521 120.6 no
C52 C53 C54 119.9(6) yes
C52 C53 H531 119.7 no
C54 C53 H531 120.4 no
C53 C54 C55 120.3(6) yes
C53 C54 H541 120.1 no
C55 C54 H541 119.5 no
C50 C55 C54 120.4(6) yes
C50 C55 H551 119.8 no
C54 C55 H551 119.9 no
P1 C56 C57 122.2(5) yes
P1 C56 C61 119.8(5) yes
C57 C56 C61 117.9(5) yes
C56 C57 C58 120.2(6) yes
C56 C57 H571 119.8 no
C58 C57 H571 120.0 no
C57 C58 C59 121.1(6) yes
C57 C58 H581 119.2 no
C59 C58 H581 119.7 no
C58 C59 C60 119.2(6) yes
C58 C59 H591 120.3 no
C60 C59 H591 120.6 no
C59 C60 C61 119.8(6) yes
C59 C60 H601 120.0 no
C61 C60 H601 120.2 no
C56 C61 C60 121.5(6) yes
C56 C61 H611 119.9 no
C60 C61 H611 118.6 no

loop_
_geom_bond_atom_site_label_1
_geom_bond_atom_site_label_2
_geom_bond_distance
_geom_bond_publ_flag
Rh1 Cl1 2.5088(14) yes
Rh1 P3 2.3162(16) yes
Rh1 C1 2.169(5) yes
Rh1 P2 2.2895(16) yes
Rh1 P1 2.3958(15) yes
Rh1 H12 1.550 no
P3 C4 1.817(6) yes
P3 C10 1.820(6) yes
P3 C37 1.830(6) yes
C4 C5 1.395(8) yes
C4 C9 1.371(8) yes
C5 C6 1.391(8) yes
C5 H51 0.947 no
C6 C7 1.371(8) yes
C6 H61 0.930 no
C7 C8 1.390(8) yes
C7 H71 0.936 no
C8 C9 1.373(8) yes
C8 H81 0.940 no
C9 H91 0.940 no
C10 C11 1.397(8) yes
C10 C36 1.387(8) yes
C11 C1 1.521(7) yes
C11 C33 1.404(7) yes
C1 O1 1.445(6) yes
C1 C14 1.519(8) yes
O1 H11 0.854 no
C14 C15 1.377(8) yes
C14 C32 1.413(8) yes
C15 P2 1.833(6) yes
C15 C29 1.396(8) yes
P2 C17 1.813(6) yes
P2 C23 1.841(6) yes
C17 C18 1.384(8) yes
C17 C22 1.402(8) yes
C18 C19 1.378(8) yes
C18 H181 0.938 no
C19 C20 1.398(9) yes
C19 H191 0.936 no
C20 C21 1.376(9) yes
C20 H201 0.934 no
C21 C22 1.368(8) yes
C21 H211 0.934 no
C22 H221 0.934 no
C23 C24 1.391(8) yes
C23 C28 1.380(8) yes
C24 C25 1.377(8) yes
C24 H241 0.931 no
C25 C26 1.385(9) yes
C25 H251 0.927 no
C26 C27 1.386(9) yes
C26 H261 0.939 no
C27 C28 1.374(8) yes
C27 H271 0.931 no
C28 H281 0.937 no
C29 C30 1.389(8) yes
C29 H291 0.928 no
C30 C31 1.377(8) yes
C30 H301 0.932 no
C31 C32 1.382(8) yes
C31 H311 0.926 no
C32 H321 0.931 no
C33 C34 1.388(8) yes
C33 H331 0.942 no
C34 C35 1.362(8) yes
C34 H341 0.933 no
C35 C36 1.397(8) yes
C35 H351 0.934 no
C36 H361 0.943 no
C37 C38 1.390(8) yes
C37 C42 1.387(8) yes
C38 C39 1.392(8) yes
C38 H381 0.936 no
C39 C40 1.380(9) yes
C39 H391 0.940 no
C40 C41 1.371(9) yes
C40 H401 0.926 no
C41 C42 1.399(8) yes
C41 H411 0.938 no
C42 H421 0.929 no
P1 C44 1.849(6) yes
P1 C50 1.839(6) yes
P1 C56 1.849(6) yes
C44 C45 1.393(8) yes
C44 C49 1.387(8) yes
C45 C46 1.392(8) yes
C45 H451 0.935 no
C46 C47 1.373(8) yes
C46 H461 0.934 no
C47 C48 1.374(8) yes
C47 H471 0.933 no
C48 C49 1.385(8) yes
C48 H481 0.933 no
C49 H491 0.937 no
C50 C51 1.381(8) yes
C50 C55 1.406(8) yes
C51 C52 1.388(8) yes
C51 H511 0.940 no
C52 C53 1.381(9) yes
C52 H521 0.938 no
C53 C54 1.383(9) yes
C53 H531 0.936 no
C54 C55 1.381(9) yes
C54 H541 0.930 no
C55 H551 0.938 no
C56 C57 1.395(8) yes
C56 C61 1.388(9) yes
C57 C58 1.384(8) yes
C57 H571 0.938 no
C58 C59 1.374(9) yes
C58 H581 0.932 no
C59 C60 1.388(9) yes
C59 H591 0.934 no
C60 C61 1.380(8) yes
C60 H601 0.933 no
C61 H611 0.935 no

loop_
_geom_hbond_atom_site_label_D
_geom_hbond_atom_site_label_H
_geom_hbond_atom_site_label_A
_geom_hbond_site_symmetry_A
_geom_hbond_angle_DHA
_geom_hbond_distance_DH
_geom_hbond_distance_HA
_geom_hbond_distance_DA
_geom_hbond_publ_flag
C21 H211 O1 4_465 128.3(4) 0.934 2.317 2.987(8) yes
C28 H281 C22 . 126.3(4) 0.937 2.553 3.198(8) yes
C33 H331 C32 . 120.7(4) 0.942 2.573 3.160(8) yes
C45 H451 C61 . 130.2(4) 0.935 2.592 3.275(8) yes
C57 H571 C55 . 124.6(4) 0.938 2.556 3.184(8) yes
